data_4134682
loop_
_publ_author_name
'Xie, Weilong'
'Heo, Joon'
'Kim, Dongwook'
'Chang, Sukbok'

_publ_section_title
;
 Copper-Catalyzed Direct C-H Alkylation of Polyfluoroarenes by Using
 Hydrocarbons as an Alkylating Source.
;
_journal_issue 16
_journal_name_full 'Journal of the American Chemical Society'
_journal_page_first 7487
_journal_page_last 7496
_journal_paper_doi 10.1021/jacs.0c00169
_journal_volume 142
_journal_year 2020
_chemical_formula_sum 'C25 H18 F4 O'
_chemical_formula_weight 410.39
_space_group_crystal_system triclinic
_space_group_IT_number 2
_space_group_name_Hall '-P 1'
_space_group_name_H-M_alt 'P -1'
_atom_sites_solution_hydrogens geom
_audit_creation_method SHELXL-2018/3
_cell_angle_alpha 109.11(3)
_cell_angle_beta 102.30(3)
_cell_angle_gamma 96.78(3)
_cell_formula_units_Z 2
_cell_length_a 9.7180(19)
_cell_length_b 10.430(2)
_cell_length_c 10.479(2)
_cell_measurement_reflns_used 19077
_cell_measurement_temperature 100(2)
_cell_measurement_theta_max 33.749
_cell_measurement_theta_min 0.401
_cell_volume 960.1(4)
_computing_cell_refinement HKL3000sm
_computing_data_collection 'PAL BL2D-SMDC Program'
_computing_data_reduction HKL3000sm
_computing_structure_refinement SHELXL
_computing_structure_solution SHELXS
_diffrn_ambient_temperature 100(2)
_diffrn_measured_fraction_theta_full 0.973
_diffrn_measured_fraction_theta_max 0.810
_diffrn_measurement_device_type 'Rayonix MX225HS CCD area detector'
_diffrn_measurement_method 'omega scan'
_diffrn_radiation_type synchrotron
_diffrn_radiation_wavelength 0.700
_diffrn_reflns_av_R_equivalents 0.0157
_diffrn_reflns_av_unetI/netI 0.0265
_diffrn_reflns_Laue_measured_fraction_full 0.973
_diffrn_reflns_Laue_measured_fraction_max 0.810
_diffrn_reflns_limit_h_max 14
_diffrn_reflns_limit_h_min -14
_diffrn_reflns_limit_k_max 15
_diffrn_reflns_limit_k_min -15
_diffrn_reflns_limit_l_max 14
_diffrn_reflns_limit_l_min -14
_diffrn_reflns_number 12456
_diffrn_reflns_point_group_measured_fraction_full 0.973
_diffrn_reflns_point_group_measured_fraction_max 0.810
_diffrn_reflns_theta_full 24.835
_diffrn_reflns_theta_max 33.452
_diffrn_reflns_theta_min 2.079
_diffrn_source 'PLSII 2D bending magnet'
_exptl_absorpt_coefficient_mu 0.107
_exptl_absorpt_correction_T_max 1.000
_exptl_absorpt_correction_T_min 0.919
_exptl_absorpt_correction_type empirical
_exptl_absorpt_process_details 'HKL3000sm Scalepack'
_exptl_crystal_colour colorless
_exptl_crystal_density_diffrn 1.420
_exptl_crystal_description block
_exptl_crystal_F_000 424
_exptl_crystal_size_max 0.082
_exptl_crystal_size_mid 0.072
_exptl_crystal_size_min 0.042
_refine_diff_density_max 0.265
_refine_diff_density_min -0.286
_refine_diff_density_rms 0.059
_refine_ls_extinction_method none
_refine_ls_goodness_of_fit_ref 1.109
_refine_ls_hydrogen_treatment constr
_refine_ls_matrix_type full
_refine_ls_number_parameters 422
_refine_ls_number_reflns 6364
_refine_ls_number_restraints 18
_refine_ls_restrained_S_all 1.108
_refine_ls_R_factor_all 0.0716
_refine_ls_R_factor_gt 0.0568
_refine_ls_shift/su_max 0.000
_refine_ls_shift/su_mean 0.000
_refine_ls_structure_factor_coef Fsqd
_refine_ls_weighting_details 'w=1/[\s^2^(Fo^2^)+(0.0922P)^2^+0.1347P] where P=(Fo^2^+2Fc^2^)/3'
_refine_ls_weighting_scheme calc
_refine_ls_wR_factor_gt 0.1666
_refine_ls_wR_factor_ref 0.1780
_reflns_Friedel_coverage 0.000
_reflns_number_gt 4801
_reflns_number_total 6364
_reflns_threshold_expression 'I > 2\s(I)'
_cod_data_source_file Prod-19.cif
_cod_data_source_block PO19033_002
_cod_depositor_comments 'Adding full bibliography for 4134682--4134685.cif.'
_cod_database_code 4134682
_shelx_shelxl_version_number 2018/3
_shelx_space_group_comment
;
The symmetry employed for this shelxl refinement is uniquely defined
by the following loop, which should always be used as a source of
symmetry information in preference to the above space-group names.
They are only intended as comments.
;
_shelx_estimated_absorpt_t_min 0.991
_shelx_estimated_absorpt_t_max 0.996

loop_
_space_group_symop_operation_xyz
'x, y, z'
'-x, -y, -z'

loop_
_atom_site_label
_atom_site_type_symbol
_atom_site_fract_x
_atom_site_fract_y
_atom_site_fract_z
_atom_site_U_iso_or_equiv
_atom_site_adp_type
_atom_site_occupancy
_atom_site_site_symmetry_order
_atom_site_calc_flag
_atom_site_refinement_flags_posn
_atom_site_refinement_flags_adp
_atom_site_refinement_flags_occupancy
_atom_site_disorder_assembly
_atom_site_disorder_group
O1 O 0.51966(10) 0.25422(9) 0.21801(11) 0.0457(2) Uani 1 1 d . . . . .
C2 C 0.72118(13) 0.38445(12) 0.42220(14) 0.0400(3) Uani 1 1 d . . . . .
H2 H 0.761422 0.304464 0.414821 0.048 Uiso 1 1 calc R U . . .
C3 C 0.59711(13) 0.37670(12) 0.32803(14) 0.0382(2) Uani 1 1 d . . . . .
C4 C 0.53370(14) 0.49285(12) 0.33452(15) 0.0405(3) Uani 1 1 d . . . . .
H4 H 0.446262 0.484228 0.268200 0.049 Uiso 1 1 calc R U . . .
C5 C 0.60006(14) 0.61789(12) 0.43769(15) 0.0418(3) Uani 1 1 d . . . . .
H5 H 0.558393 0.696640 0.442037 0.050 Uiso 1 1 calc R U . . .
C6 C 0.73012(14) 0.63250(12) 0.53861(15) 0.0402(3) Uani 1 1 d . . . . .
C7 C 0.79024(13) 0.51360(12) 0.53199(14) 0.0395(3) Uani 1 1 d . . . . .
C8 C 0.91826(14) 0.52670(14) 0.63441(16) 0.0475(3) Uani 1 1 d . . . . .
H8 H 0.959140 0.447697 0.631140 0.057 Uiso 1 1 calc R U . . .
C9 C 0.98335(15) 0.65233(16) 0.73794(17) 0.0522(3) Uani 1 1 d . . . . .
H9 H 1.068505 0.659613 0.806471 0.063 Uiso 1 1 calc R U . . .
C10 C 0.92509(16) 0.77076(15) 0.74362(17) 0.0514(3) Uani 1 1 d . . . . .
H10 H 0.971839 0.857684 0.815092 0.062 Uiso 1 1 calc R U . . .
C11 C 0.80151(16) 0.76122(13) 0.64674(17) 0.0473(3) Uani 1 1 d . . . . .
H11 H 0.762897 0.841736 0.651808 0.057 Uiso 1 1 calc R U . . .
C12 C 0.5833(10) 0.1383(9) 0.1902(11) 0.0360(16) Uani 0.674(7) 1 d . . P A 1
C13 C 0.6642(5) 0.1162(5) 0.0987(5) 0.0339(7) Uani 0.674(7) 1 d . . P A 1
C14 C 0.7187(3) -0.0004(4) 0.0682(4) 0.0361(6) Uani 0.674(7) 1 d . . P A 1
C15 C 0.6987(3) -0.1018(3) 0.1252(4) 0.0356(6) Uani 0.674(7) 1 d . . P A 1
C16 C 0.6167(7) -0.0753(6) 0.2215(7) 0.0402(9) Uani 0.674(7) 1 d . . P A 1
C17 C 0.5622(8) 0.0458(7) 0.2554(8) 0.0417(14) Uani 0.674(7) 1 d . . P A 1
F18 F 0.6836(3) 0.2085(3) 0.0377(2) 0.0441(4) Uani 0.674(7) 1 d . . P A 1
F19 F 0.79719(14) -0.0168(2) -0.02582(18) 0.0435(5) Uani 0.674(7) 1 d . . P A 1
F20 F 0.5862(2) -0.1642(2) 0.2835(3) 0.0495(5) Uani 0.674(7) 1 d . . P A 1
F21 F 0.4802(10) 0.0645(8) 0.3485(10) 0.0478(8) Uani 0.674(7) 1 d . . P A 1
C22 C 0.7689(2) -0.22682(18) 0.0862(2) 0.0394(5) Uani 0.692(5) 1 d . . P A 1
H22 H 0.788751 -0.236189 -0.005858 0.047 Uiso 0.692(5) 1 calc R U P A 1
C23 C 0.9172(2) -0.1987(3) 0.1920(3) 0.0401(6) Uani 0.692(5) 1 d G . P A 1
C24 C 1.0406(3) -0.1910(4) 0.1456(3) 0.0445(7) Uani 0.692(5) 1 d G . P A 1
H24 H 1.033168 -0.202353 0.050509 0.053 Uiso 0.692(5) 1 calc R U P A 1
C25 C 1.1749(3) -0.1666(5) 0.2384(4) 0.0463(9) Uani 0.692(5) 1 d G . P A 1
H25 H 1.259222 -0.161314 0.206715 0.056 Uiso 0.692(5) 1 calc R U P A 1
C26 C 1.1857(2) -0.1500(5) 0.3776(4) 0.0519(11) Uani 0.692(5) 1 d G . P A 1
H26 H 1.277519 -0.133331 0.440975 0.062 Uiso 0.692(5) 1 calc R U P A 1
C27 C 1.0623(3) -0.1577(4) 0.4239(3) 0.0510(8) Uani 0.692(5) 1 d G . P A 1
H27 H 1.069762 -0.146387 0.519031 0.061 Uiso 0.692(5) 1 calc R U P A 1
C28 C 0.9281(3) -0.1821(3) 0.3311(3) 0.0462(8) Uani 0.692(5) 1 d G . P A 1
H28 H 0.843706 -0.187426 0.362826 0.055 Uiso 0.692(5) 1 calc R U P A 1
C29 C 0.6735(3) -0.3656(2) 0.0633(4) 0.0476(6) Uani 0.692(5) 1 d . . P A 1
H29A H 0.578373 -0.376860 -0.001110 0.057 Uiso 0.692(5) 1 calc R U P A 1
H29B H 0.658405 -0.365343 0.153841 0.057 Uiso 0.692(5) 1 calc R U P A 1
C30 C 0.7446(7) -0.4891(4) 0.0003(8) 0.0554(18) Uani 0.692(5) 1 d . . P A 1
H30A H 0.681157 -0.576345 -0.015653 0.083 Uiso 0.692(5) 1 calc R U P A 1
H30B H 0.836988 -0.479874 0.065717 0.083 Uiso 0.692(5) 1 calc R U P A 1
H30C H 0.760334 -0.488799 -0.088958 0.083 Uiso 0.692(5) 1 calc R U P A 1
C12B C 0.577(2) 0.144(2) 0.211(2) 0.033(2) Uani 0.326(7) 1 d . U P A 2
C13B C 0.6624(14) 0.0904(12) 0.1138(14) 0.045(2) Uani 0.326(7) 1 d . . P A 2
C14B C 0.7184(7) -0.0317(8) 0.0966(8) 0.0364(13) Uani 0.326(7) 1 d . . P A 2
C15B C 0.6874(6) -0.1116(6) 0.1714(8) 0.0350(12) Uani 0.326(7) 1 d . . P A 2
C16B C 0.5997(16) -0.0662(14) 0.2558(16) 0.044(2) Uani 0.326(7) 1 d . . P A 2
C17B C 0.5443(13) 0.0499(11) 0.2732(14) 0.0261(14) Uani 0.326(7) 1 d . U P A 2
F18B F 0.6994(6) 0.1649(6) 0.0340(5) 0.0467(9) Uani 0.326(7) 1 d . . P A 2
F19B F 0.8010(3) -0.0656(5) 0.0070(5) 0.0471(12) Uani 0.326(7) 1 d . . P A 2
F20B F 0.5675(5) -0.1385(5) 0.3375(7) 0.0509(10) Uani 0.326(7) 1 d . . P A 2
F21B F 0.473(2) 0.0910(18) 0.368(2) 0.050(2) Uani 0.326(7) 1 d . . P A 2
C22B C 0.7466(4) -0.2451(4) 0.1631(5) 0.0395(12) Uani 0.308(5) 1 d . . P A 2
H22B H 0.698922 -0.287514 0.219544 0.047 Uiso 0.308(5) 1 calc R U P A 2
C23B C 0.9088(4) -0.2057(6) 0.2385(6) 0.0390(15) Uani 0.308(5) 1 d G . P A 2
C24B C 1.0120(7) -0.2065(9) 0.1646(6) 0.0406(13) Uani 0.308(5) 1 d G . P A 2
H24B H 0.983124 -0.232126 0.065637 0.049 Uiso 0.308(5) 1 calc R U P A 2
C25B C 1.1573(6) -0.1698(12) 0.2355(8) 0.053(3) Uani 0.308(5) 1 d G . P A 2
H25B H 1.227759 -0.170412 0.185031 0.064 Uiso 0.308(5) 1 calc R U P A 2
C26B C 1.1995(4) -0.1324(11) 0.3803(8) 0.0377(15) Uani 0.308(5) 1 d G . P A 2
H26B H 1.298789 -0.107313 0.428800 0.045 Uiso 0.308(5) 1 calc R U P A 2
C27B C 1.0963(6) -0.1315(8) 0.4542(6) 0.0433(14) Uani 0.308(5) 1 d G . P A 2
H27B H 1.125183 -0.105927 0.553177 0.052 Uiso 0.308(5) 1 calc R U P A 2
C28B C 0.9510(5) -0.1682(6) 0.3833(6) 0.0413(14) Uani 0.308(5) 1 d G . P A 2
H28B H 0.880546 -0.167640 0.433785 0.050 Uiso 0.308(5) 1 calc R U P A 2
C29B C 0.7050(7) -0.3531(6) 0.0155(8) 0.0461(12) Uani 0.308(5) 1 d . . P A 2
H29C H 0.600393 -0.365496 -0.025123 0.055 Uiso 0.308(5) 1 calc R U P A 2
H29D H 0.755392 -0.317480 -0.042526 0.055 Uiso 0.308(5) 1 calc R U P A 2
C30B C 0.7372(17) -0.4844(14) 0.0070(19) 0.063(5) Uani 0.308(5) 1 d . . P A 2
H30D H 0.684117 -0.553984 -0.084795 0.094 Uiso 0.308(5) 1 calc R U P A 2
H30E H 0.708901 -0.510382 0.080977 0.094 Uiso 0.308(5) 1 calc R U P A 2
H30F H 0.840659 -0.479656 0.018844 0.094 Uiso 0.308(5) 1 calc R U P A 2

loop_
_atom_site_aniso_label
_atom_site_aniso_U_11
_atom_site_aniso_U_22
_atom_site_aniso_U_33
_atom_site_aniso_U_23
_atom_site_aniso_U_13
_atom_site_aniso_U_12
O1 0.0410(5) 0.0298(4) 0.0569(6) 0.0110(4) -0.0004(4) 0.0111(3)
C2 0.0355(5) 0.0293(5) 0.0523(7) 0.0115(4) 0.0090(5) 0.0102(4)
C3 0.0362(5) 0.0287(5) 0.0491(7) 0.0130(4) 0.0109(4) 0.0086(4)
C4 0.0400(6) 0.0340(5) 0.0517(7) 0.0185(5) 0.0132(5) 0.0134(4)
C5 0.0467(6) 0.0304(5) 0.0551(7) 0.0181(5) 0.0195(5) 0.0147(5)
C6 0.0395(6) 0.0305(5) 0.0522(7) 0.0127(4) 0.0187(5) 0.0080(4)
C7 0.0344(5) 0.0317(5) 0.0507(7) 0.0113(4) 0.0137(5) 0.0075(4)
C8 0.0385(6) 0.0390(6) 0.0558(8) 0.0077(5) 0.0078(5) 0.0096(5)
C9 0.0388(6) 0.0466(7) 0.0578(9) 0.0056(6) 0.0085(5) 0.0058(5)
C10 0.0454(7) 0.0375(6) 0.0594(9) 0.0026(5) 0.0170(6) 0.0019(5)
C11 0.0488(7) 0.0299(5) 0.0606(8) 0.0088(5) 0.0214(6) 0.0078(5)
C12 0.036(2) 0.0260(14) 0.043(3) 0.0102(18) 0.0064(18) 0.0101(11)
C13 0.0339(10) 0.0249(14) 0.0446(18) 0.0162(10) 0.0102(10) 0.0028(10)
C14 0.0339(9) 0.0273(13) 0.0464(16) 0.0133(9) 0.0089(9) 0.0072(8)
C15 0.0343(10) 0.0290(11) 0.0453(17) 0.0144(11) 0.0115(10) 0.0086(7)
C16 0.033(2) 0.0322(13) 0.060(3) 0.0204(16) 0.0135(13) 0.0113(12)
C17 0.0282(19) 0.0467(17) 0.052(2) 0.0149(13) 0.0168(14) 0.0108(11)
F18 0.0480(8) 0.0308(9) 0.0579(8) 0.0224(8) 0.0124(6) 0.0096(7)
F19 0.0493(7) 0.0351(8) 0.0533(8) 0.0193(6) 0.0206(5) 0.0135(5)
F20 0.0543(9) 0.0425(8) 0.0686(14) 0.0315(8) 0.0278(8) 0.0192(6)
F21 0.0407(15) 0.050(2) 0.058(3) 0.0207(16) 0.0194(14) 0.0164(13)
C22 0.0404(9) 0.0303(8) 0.0498(12) 0.0155(7) 0.0128(7) 0.0118(6)
C23 0.0412(12) 0.0298(9) 0.0504(16) 0.0131(9) 0.0137(9) 0.0137(8)
C24 0.0418(14) 0.0395(12) 0.0524(14) 0.0159(10) 0.0143(10) 0.0079(10)
C25 0.0381(12) 0.043(2) 0.056(2) 0.0180(16) 0.0080(11) 0.0092(11)
C26 0.0465(16) 0.0424(19) 0.064(2) 0.0202(14) 0.0055(16) 0.0136(13)
C27 0.0546(18) 0.051(2) 0.0512(15) 0.0196(13) 0.0152(12) 0.0230(16)
C28 0.0460(13) 0.0482(14) 0.049(2) 0.0171(16) 0.0178(14) 0.0203(11)
C29 0.0441(12) 0.0308(9) 0.0666(18) 0.0169(10) 0.0126(10) 0.0093(8)
C30 0.059(3) 0.0206(14) 0.082(4) 0.0118(15) 0.015(2) 0.0166(16)
C12B 0.024(2) 0.032(3) 0.036(4) 0.001(2) 0.011(2) 0.0052(18)
C13B 0.046(3) 0.041(5) 0.048(3) 0.030(3) 0.000(2) -0.013(3)
C14B 0.0320(18) 0.030(3) 0.045(3) 0.0105(19) 0.0105(18) 0.008(2)
C15B 0.0273(19) 0.0270(17) 0.049(4) 0.012(2) 0.010(2) 0.0046(13)
C16B 0.028(3) 0.032(2) 0.072(7) 0.015(4) 0.017(3) 0.0094(18)
C17B 0.020(3) 0.022(2) 0.045(3) 0.0165(18) 0.015(2) 0.0109(15)
F18B 0.0505(18) 0.035(2) 0.0539(16) 0.0198(17) 0.0082(12) 0.0083(16)
F19B 0.0455(14) 0.0389(19) 0.0595(19) 0.0150(14) 0.0213(12) 0.0130(11)
F20B 0.0527(18) 0.0436(17) 0.070(3) 0.0310(18) 0.0235(17) 0.0192(13)
F21B 0.042(2) 0.060(6) 0.056(5) 0.022(4) 0.023(2) 0.021(4)
C22B 0.0365(19) 0.0279(16) 0.054(3) 0.0167(15) 0.0083(16) 0.0087(13)
C23B 0.0286(18) 0.0303(19) 0.059(5) 0.011(3) 0.019(3) 0.0104(14)
C24B 0.035(3) 0.043(3) 0.044(3) 0.017(2) 0.0091(19) 0.010(2)
C25B 0.041(3) 0.056(6) 0.074(7) 0.028(5) 0.030(4) 0.015(3)
C26B 0.032(3) 0.033(3) 0.047(4) 0.013(2) 0.011(2) 0.008(2)
C27B 0.042(3) 0.029(2) 0.057(3) 0.015(2) 0.009(2) 0.009(2)
C28B 0.040(3) 0.034(2) 0.048(4) 0.011(3) 0.011(2) 0.0127(18)
C29B 0.040(3) 0.034(2) 0.056(4) 0.009(2) 0.007(2) 0.0095(18)
C30B 0.041(5) 0.069(8) 0.065(8) 0.016(5) 0.004(4) 0.005(5)

loop_
_atom_type_symbol
_atom_type_description
_atom_type_scat_dispersion_real
_atom_type_scat_dispersion_imag
_atom_type_scat_source
C C 0.0030 0.0016 'International Tables Vol C Tables 4.2.6.8 and 6.1.1.4'
H H 0.0000 0.0000 'International Tables Vol C Tables 4.2.6.8 and 6.1.1.4'
O O 0.0105 0.0059 'International Tables Vol C Tables 4.2.6.8 and 6.1.1.4'
F F 0.0170 0.0100 'International Tables Vol C Tables 4.2.6.8 and 6.1.1.4'

loop_
_geom_angle_atom_site_label_1
_geom_angle_atom_site_label_2
_geom_angle_atom_site_label_3
_geom_angle
_geom_angle_site_symmetry_1
_geom_angle_site_symmetry_3
_geom_angle_publ_flag
C12B O1 C3 114.7(9) . . ?
C12 O1 C3 118.3(4) . . ?
C3 C2 C7 119.43(11) . . ?
C3 C2 H2 120.3 . . ?
C7 C2 H2 120.3 . . ?
C2 C3 O1 123.81(11) . . ?
C2 C3 C4 122.27(12) . . ?
O1 C3 C4 113.91(11) . . ?
C5 C4 C3 118.95(12) . . ?
C5 C4 H4 120.5 . . ?
C3 C4 H4 120.5 . . ?
C4 C5 C6 121.32(11) . . ?
C4 C5 H5 119.3 . . ?
C6 C5 H5 119.3 . . ?
C7 C6 C11 118.74(13) . . ?
C7 C6 C5 118.76(12) . . ?
C11 C6 C5 122.50(12) . . ?
C8 C7 C6 119.08(12) . . ?
C8 C7 C2 121.67(11) . . ?
C6 C7 C2 119.24(12) . . ?
C9 C8 C7 120.51(13) . . ?
C9 C8 H8 119.7 . . ?
C7 C8 H8 119.7 . . ?
C8 C9 C10 120.52(14) . . ?
C8 C9 H9 119.7 . . ?
C10 C9 H9 119.7 . . ?
C11 C10 C9 120.28(13) . . ?
C11 C10 H10 119.9 . . ?
C9 C10 H10 119.9 . . ?
C10 C11 C6 120.84(13) . . ?
C10 C11 H11 119.6 . . ?
C6 C11 H11 119.6 . . ?
C13 C12 C17 119.8(6) . . ?
C13 C12 O1 120.2(7) . . ?
C17 C12 O1 119.9(8) . . ?
F18 C13 C12 118.4(5) . . ?
F18 C13 C14 122.5(4) . . ?
C12 C13 C14 119.1(4) . . ?
F19 C14 C13 115.9(3) . . ?
F19 C14 C15 119.1(3) . . ?
C13 C14 C15 125.0(3) . . ?
C14 C15 C16 114.8(4) . . ?
C14 C15 C22 120.3(3) . . ?
C16 C15 C22 124.8(4) . . ?
F20 C16 C15 121.8(4) . . ?
F20 C16 C17 117.6(4) . . ?
C15 C16 C17 120.6(6) . . ?
F21 C17 C12 121.5(7) . . ?
F21 C17 C16 117.8(7) . . ?
C12 C17 C16 120.6(6) . . ?
C15 C22 C29 114.9(2) . . ?
C15 C22 C23 110.5(2) . . ?
C29 C22 C23 112.35(18) . . ?
C15 C22 H22 106.2 . . ?
C29 C22 H22 106.2 . . ?
C23 C22 H22 106.2 . . ?
C24 C23 C28 120.0 . . ?
C24 C23 C22 118.94(19) . . ?
C28 C23 C22 121.06(19) . . ?
C23 C24 C25 120.0 . . ?
C23 C24 H24 120.0 . . ?
C25 C24 H24 120.0 . . ?
C26 C25 C24 120.0 . . ?
C26 C25 H25 120.0 . . ?
C24 C25 H25 120.0 . . ?
C25 C26 C27 120.0 . . ?
C25 C26 H26 120.0 . . ?
C27 C26 H26 120.0 . . ?
C28 C27 C26 120.0 . . ?
C28 C27 H27 120.0 . . ?
C26 C27 H27 120.0 . . ?
C27 C28 C23 120.0 . . ?
C27 C28 H28 120.0 . . ?
C23 C28 H28 120.0 . . ?
C22 C29 C30 110.8(3) . . ?
C22 C29 H29A 109.5 . . ?
C30 C29 H29A 109.5 . . ?
C22 C29 H29B 109.5 . . ?
C30 C29 H29B 109.5 . . ?
H29A C29 H29B 108.1 . . ?
C29 C30 H30A 109.5 . . ?
C29 C30 H30B 109.5 . . ?
H30A C30 H30B 109.5 . . ?
C29 C30 H30C 109.5 . . ?
H30A C30 H30C 109.5 . . ?
H30B C30 H30C 109.5 . . ?
O1 C12B C17B 125.1(17) . . ?
O1 C12B C13B 123.8(17) . . ?
C17B C12B C13B 110.1(14) . . ?
F18B C13B C14B 115.0(11) . . ?
F18B C13B C12B 119.4(13) . . ?
C14B C13B C12B 125.5(10) . . ?
F19B C14B C15B 121.9(5) . . ?
F19B C14B C13B 119.0(7) . . ?
C15B C14B C13B 119.1(7) . . ?
C14B C15B C16B 115.5(8) . . ?
C14B C15B C22B 123.1(6) . . ?
C16B C15B C22B 121.4(9) . . ?
C17B C16B C15B 126.4(12) . . ?
C17B C16B F20B 114.6(8) . . ?
C15B C16B F20B 118.9(12) . . ?
F21B C17B C16B 121.0(14) . . ?
F21B C17B C12B 115.2(14) . . ?
C16B C17B C12B 123.0(13) . . ?
C29B C22B C23B 115.4(4) . . ?
C29B C22B C15B 113.1(5) . . ?
C23B C22B C15B 109.5(4) . . ?
C29B C22B H22B 106.0 . . ?
C23B C22B H22B 106.0 . . ?
C15B C22B H22B 106.0 . . ?
C24B C23B C28B 120.0 . . ?
C24B C23B C22B 121.3(4) . . ?
C28B C23B C22B 118.7(4) . . ?
C25B C24B C23B 120.0 . . ?
C25B C24B H24B 120.0 . . ?
C23B C24B H24B 120.0 . . ?
C26B C25B C24B 120.0 . . ?
C26B C25B H25B 120.0 . . ?
C24B C25B H25B 120.0 . . ?
C25B C26B C27B 120.0 . . ?
C25B C26B H26B 120.0 . . ?
C27B C26B H26B 120.0 . . ?
C26B C27B C28B 120.0 . . ?
C26B C27B H27B 120.0 . . ?
C28B C27B H27B 120.0 . . ?
C27B C28B C23B 120.0 . . ?
C27B C28B H28B 120.0 . . ?
C23B C28B H28B 120.0 . . ?
C30B C29B C22B 114.7(9) . . ?
C30B C29B H29C 108.6 . . ?
C22B C29B H29C 108.6 . . ?
C30B C29B H29D 108.6 . . ?
C22B C29B H29D 108.6 . . ?
H29C C29B H29D 107.6 . . ?
C29B C30B H30D 109.5 . . ?
C29B C30B H30E 109.5 . . ?
H30D C30B H30E 109.5 . . ?
C29B C30B H30F 109.5 . . ?
H30D C30B H30F 109.5 . . ?
H30E C30B H30F 109.5 . . ?

loop_
_geom_bond_atom_site_label_1
_geom_bond_atom_site_label_2
_geom_bond_distance
_geom_bond_site_symmetry_2
_geom_bond_publ_flag
O1 C12B 1.323(19) . ?
O1 C12 1.397(8) . ?
O1 C3 1.4023(17) . ?
C2 C3 1.3609(18) . ?
C2 C7 1.4253(18) . ?
C2 H2 0.9500 . ?
C3 C4 1.4115(16) . ?
C4 C5 1.366(2) . ?
C4 H4 0.9500 . ?
C5 C6 1.421(2) . ?
C5 H5 0.9500 . ?
C6 C7 1.4199(17) . ?
C6 C11 1.420(2) . ?
C7 C8 1.419(2) . ?
C8 C9 1.369(2) . ?
C8 H8 0.9500 . ?
C9 C10 1.408(2) . ?
C9 H9 0.9500 . ?
C10 C11 1.367(2) . ?
C10 H10 0.9500 . ?
C11 H11 0.9500 . ?
C12 C13 1.346(10) . ?
C12 C17 1.372(12) . ?
C13 F18 1.334(4) . ?
C13 C14 1.354(5) . ?
C14 F19 1.350(4) . ?
C14 C15 1.388(3) . ?
C15 C16 1.393(5) . ?
C15 C22 1.521(3) . ?
C16 F20 1.335(6) . ?
C16 C17 1.395(8) . ?
C17 F21 1.367(12) . ?
C22 C29 1.540(3) . ?
C22 C23 1.549(3) . ?
C22 H22 1.0000 . ?
C23 C24 1.3900 . ?
C23 C28 1.3900 . ?
C24 C25 1.3900 . ?
C24 H24 0.9500 . ?
C25 C26 1.3900 . ?
C25 H25 0.9500 . ?
C26 C27 1.3900 . ?
C26 H26 0.9500 . ?
C27 C28 1.3900 . ?
C27 H27 0.9500 . ?
C28 H28 0.9500 . ?
C29 C30 1.555(6) . ?
C29 H29A 0.9900 . ?
C29 H29B 0.9900 . ?
C30 H30A 0.9800 . ?
C30 H30B 0.9800 . ?
C30 H30C 0.9800 . ?
C12B C17B 1.39(2) . ?
C12B C13B 1.46(2) . ?
C13B F18B 1.384(9) . ?
C13B C14B 1.417(12) . ?
C14B F19B 1.351(8) . ?
C14B C15B 1.366(8) . ?
C15B C16B 1.369(9) . ?
C15B C22B 1.552(7) . ?
C16B C17B 1.356(17) . ?
C16B F20B 1.372(14) . ?
C17B F21B 1.32(2) . ?
C22B C29B 1.520(8) . ?
C22B C23B 1.544(6) . ?
C22B H22B 1.0000 . ?
C23B C24B 1.3900 . ?
C23B C28B 1.3900 . ?
C24B C25B 1.3900 . ?
C24B H24B 0.9500 . ?
C25B C26B 1.3900 . ?
C25B H25B 0.9500 . ?
C26B C27B 1.3900 . ?
C26B H26B 0.9500 . ?
C27B C28B 1.3900 . ?
C27B H27B 0.9500 . ?
C28B H28B 0.9500 . ?
C29B C30B 1.419(15) . ?
C29B H29C 0.9900 . ?
C29B H29D 0.9900 . ?
C30B H30D 0.9800 . ?
C30B H30E 0.9800 . ?
C30B H30F 0.9800 . ?
